data_2211959
loop_
_publ_author_name
'Laurent F. Bornaghi'
'Sally-Ann Poulsen'
'Peter C. Healy'
'Alan R. White'

_publ_section_title
;
 <i>N</i>-Cinnamoyl-<small>L</small>-valine methyl ester
;
_journal_coeditor_code TK2109
_journal_issue 1
_journal_name_full 'Acta Crystallographica Section E'
_journal_page_first o44
_journal_page_last o46
_journal_paper_doi 10.1107/S1600536806050355
_journal_volume 63
_journal_year 2007
_chemical_formula_iupac 'C15 H19 N O3'
_chemical_formula_moiety 'C15 H19 N O3'
_chemical_formula_sum 'C15 H19 N O3'
_chemical_formula_weight 261.31
_chemical_name_systematic
;
N-Cinnamoyl-L-valine methyl ester
;
_space_group_IT_number 19
_symmetry_cell_setting orthorhombic
_symmetry_space_group_name_Hall 'P 2ac 2ab'
_symmetry_space_group_name_H-M 'P 21 21 21'
_atom_sites_solution_hydrogens geom
_atom_sites_solution_primary direct
_atom_sites_solution_secondary difmap
_cell_angle_alpha 90
_cell_angle_beta 90
_cell_angle_gamma 90
_cell_formula_units_Z 4
_cell_length_a 9.979(2)
_cell_length_b 17.899(3)
_cell_length_c 8.2712(14)
_cell_measurement_reflns_used 25
_cell_measurement_temperature 295
_cell_measurement_theta_max 12.8
_cell_measurement_theta_min 10.3
_cell_volume 1477.4(5)
_computing_cell_refinement 'MSC/AFC7 Diffractometer Control Software'
_computing_data_collection
;
MSC/AFC7 Diffractometer Control Software
(Molecular Structure Corporation, 1999)
;
_computing_data_reduction 'TEXSAN for Windows (Molecular Structure Corporation, 2001)'
_computing_molecular_graphics 'PLATON (Spek, 2003) and ORTEP-3 (Farrugia, 1997)'
_computing_publication_material 'TEXSAN for Windows and PLATON'
_computing_structure_refinement 'SHELXL97 (Sheldrick, 1997)'
_computing_structure_solution 'TEXSAN for Windows'
_diffrn_ambient_temperature 295
_diffrn_measured_fraction_theta_full 0.999
_diffrn_measured_fraction_theta_max 0.999
_diffrn_measurement_device 'Rigaku AFC-7R'
_diffrn_measurement_method \w-2\q
_diffrn_radiation_monochromator graphite
_diffrn_radiation_source 'Rigaku rotating anode'
_diffrn_radiation_type 'Mo K\a'
_diffrn_radiation_wavelength 0.71069
_diffrn_reflns_av_R_equivalents 0.024
_diffrn_reflns_av_sigmaI/netI 0.064
_diffrn_reflns_limit_h_max 11
_diffrn_reflns_limit_h_min -5
_diffrn_reflns_limit_k_max 21
_diffrn_reflns_limit_k_min 0
_diffrn_reflns_limit_l_max 9
_diffrn_reflns_limit_l_min -4
_diffrn_reflns_number 1950
_diffrn_reflns_reduction_process
;
?
;
_diffrn_reflns_theta_full 25.0
_diffrn_reflns_theta_max 25.00
_diffrn_reflns_theta_min 2.7
_diffrn_standards_decay_% 0.33
_diffrn_standards_interval_count 150
_diffrn_standards_number 3
_exptl_absorpt_coefficient_mu 0.082
_exptl_absorpt_correction_type none
_exptl_crystal_colour colorless
_exptl_crystal_density_diffrn 1.175
_exptl_crystal_density_method 'not measured'
_exptl_crystal_description prism
_exptl_crystal_F_000 560
_exptl_crystal_size_max 0.35
_exptl_crystal_size_mid 0.35
_exptl_crystal_size_min 0.25
_refine_diff_density_max 0.16
_refine_diff_density_min -0.24
_refine_ls_extinction_method none
_refine_ls_goodness_of_fit_ref 1.01
_refine_ls_hydrogen_treatment constr
_refine_ls_matrix_type full
_refine_ls_number_parameters 172
_refine_ls_number_reflns 1510
_refine_ls_number_restraints 0
_refine_ls_restrained_S_all 1.01
_refine_ls_R_factor_all 0.117
_refine_ls_R_factor_gt 0.048
_refine_ls_shift/su_max 0.000
_refine_ls_shift/su_mean 0.000
_refine_ls_structure_factor_coef Fsqd
_refine_ls_weighting_details 'calc w=1/[\s^2^(Fo^2^)+(0.0838P)^2^+0.1628P] where P=(Fo^2^+2Fc^2^)/3'
_refine_ls_weighting_scheme calc
_refine_ls_wR_factor_gt 0.126
_refine_ls_wR_factor_ref 0.160
_reflns_number_gt 871
_reflns_number_total 1510
_reflns_threshold_expression I>2\s(I)
_cod_data_source_file tk2109.cif
_cod_data_source_block 2
_cod_depositor_comments
;
The following automatic conversions were performed:
'_symmetry_cell_setting' value 'Orthorhombic' changed to 'orthorhombic'
according to '/home/saulius/struct/CIF-dictionaries/cif_core.dic'
dictionary named 'cif_core.dic' version 2.4.1 from 2010-06-29.

Automatic conversion script
Id: cif_fix_enum 1527 2010-12-29 10:47:43Z saulius 

The following automatic conversions were performed:

'_symmetry_cell_setting' value 'Orthorhombic' changed to
'orthorhombic' according to
/home/saulius/struct/CIF-dictionaries/cif_core.dic dictionary named
'cif_core.dic' version 2.4.1 from 2010-06-29.

Automatic conversion script
Id: cif_fix_values 1715 2011-07-08 13:25:40Z adriana 
;
_cod_database_code 2211959
_cod_database_fobs_code 2211959

loop_
_symmetry_equiv_pos_site_id
_symmetry_equiv_pos_as_xyz
1 x,y,z
2 1/2-x,-y,1/2+z
3 1/2+x,1/2-y,-z
4 -x,1/2+y,1/2-z

loop_
_atom_site_aniso_label
_atom_site_aniso_U_11
_atom_site_aniso_U_22
_atom_site_aniso_U_33
_atom_site_aniso_U_12
_atom_site_aniso_U_13
_atom_site_aniso_U_23
O1 0.0332(15) 0.057(2) 0.110(3) 0.0000(17) -0.0041(19) 0.022(2)
O2 0.0544(19) 0.056(2) 0.074(2) 0.0062(19) 0.004(2) -0.0024(19)
O3 0.078(3) 0.046(2) 0.086(2) -0.0043(19) 0.020(2) 0.0089(19)
N1 0.037(2) 0.046(2) 0.066(3) 0.0026(18) 0.0022(19) 0.005(2)
C1 0.041(2) 0.056(3) 0.047(3) 0.004(3) -0.010(2) 0.009(2)
C2 0.054(3) 0.063(4) 0.068(3) 0.000(3) 0.001(3) 0.016(3)
C3 0.077(4) 0.063(4) 0.077(4) 0.001(3) -0.007(3) 0.022(3)
C4 0.075(4) 0.095(5) 0.092(5) -0.019(4) -0.015(4) 0.050(4)
C5 0.058(4) 0.126(6) 0.083(5) 0.000(4) 0.017(3) 0.046(5)
C6 0.058(3) 0.091(4) 0.066(4) 0.009(3) 0.011(3) 0.024(3)
C7 0.033(2) 0.048(3) 0.056(3) 0.000(2) -0.002(2) 0.003(2)
C8 0.032(2) 0.057(3) 0.052(3) 0.000(2) -0.002(2) 0.002(2)
C9 0.033(2) 0.049(3) 0.064(3) 0.007(3) -0.006(2) -0.001(2)
C10 0.041(3) 0.046(3) 0.064(3) 0.001(2) 0.002(2) 0.003(2)
C11 0.071(3) 0.063(3) 0.061(3) 0.005(3) 0.008(3) -0.006(3)
C12 0.159(7) 0.101(5) 0.071(4) 0.052(5) 0.001(5) -0.026(4)
C13 0.093(4) 0.121(6) 0.081(4) 0.004(5) -0.028(4) -0.027(4)
C14 0.041(3) 0.050(3) 0.055(3) 0.001(2) -0.004(2) 0.000(3)
C15 0.119(5) 0.041(3) 0.105(5) -0.005(3) 0.017(5) 0.007(3)

loop_
_atom_site_type_symbol
_atom_site_label
_atom_site_fract_x
_atom_site_fract_y
_atom_site_fract_z
_atom_site_U_iso_or_equiv
_atom_site_thermal_displace_type
_atom_site_occupancy
O O1 0.6219(3) 0.2490(2) 0.4807(5) 0.0667(13) Uani 1.000
O O2 0.3099(3) 0.43836(18) 0.4459(4) 0.0615(11) Uani 1.000
O O3 0.4655(4) 0.48115(19) 0.2745(5) 0.0700(14) Uani 1.000
N N1 0.4160(3) 0.2966(2) 0.4293(5) 0.0497(14) Uani 1.000
C C1 0.4399(4) 0.0623(3) 0.7233(5) 0.0480(16) Uani 1.000
C C2 0.5006(6) -0.0065(3) 0.7075(6) 0.0617(19) Uani 1.000
C C3 0.4465(6) -0.0705(3) 0.7726(7) 0.072(2) Uani 1.000
C C4 0.3306(7) -0.0638(4) 0.8631(9) 0.087(3) Uani 1.000
C C5 0.2714(6) 0.0030(5) 0.8856(7) 0.089(3) Uani 1.000
C C6 0.3243(5) 0.0669(3) 0.8185(7) 0.072(2) Uani 1.000
C C7 0.4956(4) 0.1273(3) 0.6391(5) 0.0457(16) Uani 1.000
C C8 0.4327(4) 0.1895(3) 0.6002(5) 0.0470(16) Uani 1.000
C C9 0.4999(4) 0.2473(3) 0.5013(6) 0.0487(16) Uani 1.000
C C10 0.4639(4) 0.3528(3) 0.3188(6) 0.0503(17) Uani 1.000
C C11 0.4392(6) 0.3336(3) 0.1387(7) 0.0650(17) Uani 1.000
C C12 0.5052(9) 0.2594(4) 0.1002(9) 0.110(3) Uani 1.000
C C13 0.2956(7) 0.3324(5) 0.0988(8) 0.098(3) Uani 1.000
C C14 0.4023(4) 0.4275(3) 0.3573(6) 0.0487(17) Uani 1.000
C C15 0.4187(7) 0.5574(3) 0.2971(9) 0.088(3) Uani 1.000
H H1 0.32470 0.29640 0.46610 0.0530 Uiso 1.000
H H2 0.58200 -0.00910 0.64950 0.0720 Uiso 1.000
H H3 0.48720 -0.11700 0.75790 0.0850 Uiso 1.000
H H4 0.29210 -0.10760 0.90850 0.1000 Uiso 1.000
H H5 0.19190 0.00580 0.94960 0.1030 Uiso 1.000
H H6 0.28060 0.11410 0.83500 0.0830 Uiso 1.000
H H7 0.58700 0.12360 0.60820 0.0530 Uiso 1.000
H H8 0.34190 0.19760 0.63490 0.0530 Uiso 1.000
H H10 0.55720 0.35690 0.33360 0.0590 Uiso 1.000
H H11 0.48030 0.37100 0.07470 0.0780 Uiso 1.000
H H12A 0.44770 0.22900 0.03840 0.1270 Uiso 1.000
H H12B 0.58640 0.26810 0.04160 0.1270 Uiso 1.000
H H12C 0.52750 0.23430 0.19900 0.1270 Uiso 1.000
H H13A 0.24340 0.33340 0.19520 0.1140 Uiso 1.000
H H13B 0.27330 0.37550 0.03530 0.1140 Uiso 1.000
H H13C 0.27400 0.28880 0.03850 0.1140 Uiso 1.000
H H15A 0.41160 0.56760 0.40810 0.1030 Uiso 1.000
H H15B 0.47690 0.59050 0.24530 0.1030 Uiso 1.000
H H15C 0.33070 0.56110 0.24860 0.1030 Uiso 1.000

loop_
_atom_type_symbol
_atom_type_description
_atom_type_scat_dispersion_real
_atom_type_scat_dispersion_imag
_atom_type_scat_source
O O 0.0106 0.0060 'International Tables Vol C Tables 4.2.6.8 and 6.1.1.4'
N N 0.0061 0.0033 'International Tables Vol C Tables 4.2.6.8 and 6.1.1.4'
H H 0.0000 0.0000 'International Tables Vol C Tables 4.2.6.8 and 6.1.1.4'
C C 0.0033 0.0016 'International Tables Vol C Tables 4.2.6.8 and 6.1.1.4'

loop_
_geom_angle_atom_site_label_1
_geom_angle_atom_site_label_2
_geom_angle_atom_site_label_3
_geom_angle
_geom_angle_publ_flag
C14 O3 C15 117.2(4) no
C9 N1 C10 121.9(3) no
C9 N1 H1 116.00 no
C10 N1 H1 121.00 no
C6 C1 C7 122.2(5) no
C2 C1 C6 117.9(5) no
C2 C1 C7 119.8(4) no
C1 C2 C3 122.3(5) no
C2 C3 C4 117.9(5) no
C3 C4 C5 121.3(6) no
C4 C5 C6 120.9(6) no
C1 C6 C5 119.6(5) no
C1 C7 C8 127.3(4) no
C7 C8 C9 120.7(4) no
O1 C9 C8 122.9(4) no
O1 C9 N1 122.3(5) no
N1 C9 C8 114.7(3) no
N1 C10 C14 110.5(4) no
N1 C10 C11 113.7(4) no
C11 C10 C14 109.6(4) no
C10 C11 C13 112.0(5) no
C12 C11 C13 111.3(6) no
C10 C11 C12 109.1(5) no
O3 C14 C10 109.7(4) no
O2 C14 O3 124.2(5) no
O2 C14 C10 126.1(5) no
C1 C2 H2 118.00 no
C3 C2 H2 120.00 no
C2 C3 H3 121.00 no
C4 C3 H3 121.00 no
C3 C4 H4 119.00 no
C5 C4 H4 120.00 no
C4 C5 H5 119.00 no
C6 C5 H5 120.00 no
C1 C6 H6 120.00 no
C5 C6 H6 120.00 no
C1 C7 H7 116.00 no
C8 C7 H7 117.00 no
C7 C8 H8 120.00 no
C9 C8 H8 119.00 no
N1 C10 H10 107.00 no
C11 C10 H10 107.00 no
C14 C10 H10 108.00 no
C10 C11 H11 108.00 no
C12 C11 H11 108.00 no
C13 C11 H11 108.00 no
C11 C12 H12A 111.00 no
C11 C12 H12B 109.00 no
C11 C12 H12C 109.00 no
H12A C12 H12B 110.00 no
H12A C12 H12C 109.00 no
H12B C12 H12C 108.00 no
C11 C13 H13A 110.00 no
C11 C13 H13B 110.00 no
C11 C13 H13C 111.00 no
H13A C13 H13B 108.00 no
H13A C13 H13C 109.00 no
H13B C13 H13C 109.00 no
O3 C15 H15A 109.00 no
O3 C15 H15B 110.00 no
O3 C15 H15C 108.00 no
H15A C15 H15B 112.00 no
H15A C15 H15C 109.00 no
H15B C15 H15C 109.00 no

loop_
_geom_bond_atom_site_label_1
_geom_bond_atom_site_label_2
_geom_bond_distance
_geom_bond_publ_flag
O1 C9 1.230(5) no
O2 C14 1.194(5) no
O3 C14 1.338(6) no
O3 C15 1.455(7) no
N1 C9 1.354(6) no
N1 C10 1.441(6) no
N1 H1 0.9600 no
C1 C6 1.399(7) no
C1 C7 1.466(7) no
C1 C2 1.379(8) no
C2 C3 1.376(8) no
C3 C4 1.383(9) no
C4 C5 1.347(11) no
C5 C6 1.377(10) no
C7 C8 1.318(7) no
C8 C9 1.480(7) no
C10 C11 1.549(8) no
C10 C14 1.506(7) no
C11 C12 1.516(9) no
C11 C13 1.471(9) no
C2 H2 0.9400 no
C3 H3 0.9300 no
C4 H4 0.9500 no
C5 H5 0.9600 no
C6 H6 0.9600 no
C7 H7 0.9500 no
C8 H8 0.9600 no
C10 H10 0.9400 no
C11 H11 0.9500 no
C12 H12A 0.9400 no
C12 H12B 0.9600 no
C12 H12C 0.9600 no
C13 H13A 0.9500 no
C13 H13B 0.9600 no
C13 H13C 0.9500 no
C15 H15A 0.9400 no
C15 H15B 0.9300 no
C15 H15C 0.9700 no

loop_
_geom_contact_atom_site_label_1
_geom_contact_atom_site_label_2
_geom_contact_distance
_geom_contact_site_symmetry_2
_geom_contact_publ_flag
O1 C12 3.361(9) . no
O1 N1 3.136(4) 3_556 no
O1 C8 3.358(5) 3_556 no
O2 N1 2.753(5) . no
O2 C3 3.370(7) 4_656 no
O3 C5 3.340(7) 3_556 no
O1 H7 2.5000 . no
O1 H8 2.5800 3_556 no
O1 H4 2.8600 4_656 no
O1 H12C 2.5300 . no
O1 H10 2.3700 . no
O1 H1 2.2200 3_556 no
O2 H13A 2.8800 . no
O2 H15C 2.7400 . no
O2 H15C 2.8700 2_565 no
O2 H2 2.7200 3_456 no
O2 H7 2.5300 3_456 no
O2 H1 2.5500 . no
O2 H15A 2.5500 . no
O3 H11 2.5800 . no
N1 O2 2.753(5) . no
N1 O1 3.136(4) 3_456 no
N1 H12C 2.4700 . no
N1 H13A 2.6700 . no
C3 C14 3.413(8) 4_646 no
C3 O2 3.370(7) 4_646 no
C4 C14 3.532(8) 4_646 no
C5 O3 3.340(7) 3_456 no
C8 O1 3.358(5) 3_456 no
C9 C12 3.325(9) . no
C12 C9 3.325(9) . no
C12 O1 3.361(9) . no
C14 C4 3.532(8) 4_656 no
C14 C3 3.413(8) 4_656 no
C1 H5 2.8900 2_554 no
C2 H5 2.8700 2_554 no
C4 H10 3.0900 4_646 no
C6 H8 2.7900 . no
C7 H13A 2.9100 3_556 no
C8 H6 2.8100 . no
C9 H12C 2.5300 . no
C12 H13C 3.0400 3_555 no
C13 H12B 2.9900 3_455 no
C14 H13A 2.6700 . no
C15 H13B 3.0000 2_565 no
H1 O2 2.5500 . no
H1 H8 2.2600 . no
H1 H13A 2.4700 . no
H1 O1 2.2200 3_456 no
H2 H7 2.4000 . no
H2 O2 2.7200 3_556 no
H4 O1 2.8600 4_646 no
H5 C1 2.8900 2_555 no
H5 C2 2.8700 2_555 no
H6 C8 2.8100 . no
H6 H8 2.3100 . no
H7 O1 2.5000 . no
H7 H2 2.4000 . no
H7 O2 2.5300 3_556 no
H7 H13A 2.3800 3_556 no
H8 C6 2.7900 . no
H8 H1 2.2600 . no
H8 H6 2.3100 . no
H8 O1 2.5800 3_456 no
H10 O1 2.3700 . no
H10 H12C 2.4800 . no
H10 C4 3.0900 4_656 no
H11 O3 2.5800 . no
H12A H13C 2.0400 . no
H12B C13 2.9900 3_555 no
H12B H13C 2.2300 3_555 no
H12C O1 2.5300 . no
H12C N1 2.4700 . no
H12C C9 2.5300 . no
H12C H10 2.4800 . no
H13A O2 2.8800 . no
H13A N1 2.6700 . no
H13A C14 2.6700 . no
H13A H1 2.4700 . no
H13A C7 2.9100 3_456 no
H13A H7 2.3800 3_456 no
H13B C15 3.0000 2_564 no
H13B H15A 2.3600 2_564 no
H13C H12A 2.0400 . no
H13C C12 3.0400 3_455 no
H13C H12B 2.2300 3_455 no
H15A O2 2.5500 . no
H15A H13B 2.3600 2_565 no
H15C O2 2.7400 . no
H15C O2 2.8700 2_564 no

loop_
_geom_hbond_atom_site_label_D
_geom_hbond_atom_site_label_H
_geom_hbond_atom_site_label_A
_geom_hbond_site_symmetry_A
_geom_hbond_distance_DH
_geom_hbond_distance_HA
_geom_hbond_distance_DA
_geom_hbond_angle_DHA
_geom_hbond_publ_flag
N1 H1 O1 3_456 0.96 2.22 3.136(4) 158 yes
C7 H7 O1 . 0.95 2.50 2.837(6) 101 yes
C7 H7 O2 3_556 0.95 2.53 3.422(5) 158 yes
C8 H8 O1 3_456 0.96 2.58 3.358(5) 138 yes
C10 H10 O1 . 0.94 2.37 2.781(6) 106 yes
C12 H12C O1 . 0.96 2.53 3.361(9) 145 yes
C12 H12C N1 . 0.96 2.47 2.940(9) 110 yes

loop_
_geom_torsion_atom_site_label_1
_geom_torsion_atom_site_label_2
_geom_torsion_atom_site_label_3
_geom_torsion_atom_site_label_4
_geom_torsion
_geom_torsion_publ_flag
C15 O3 C14 O2 1.0(7) no
C15 O3 C14 C10 180.0(4) no
C10 N1 C9 O1 2.3(8) no
C10 N1 C9 C8 -175.1(4) no
C9 N1 C10 C11 102.2(5) no
C9 N1 C10 C14 -134.1(4) no
C6 C1 C2 C3 4.4(8) no
C7 C1 C2 C3 -174.5(5) no
C2 C1 C6 C5 -3.3(7) no
C7 C1 C6 C5 175.5(5) no
C2 C1 C7 C8 157.9(5) no
C6 C1 C7 C8 -21.0(7) no
C1 C2 C3 C4 -3.2(9) no
C2 C3 C4 C5 0.7(10) no
C3 C4 C5 C6 0.2(10) no
C4 C5 C6 C1 1.1(9) no
C1 C7 C8 C9 -174.2(4) no
C7 C8 C9 O1 -16.4(7) no
C7 C8 C9 N1 161.0(4) no
N1 C10 C11 C12 -57.4(6) no
N1 C10 C11 C13 66.3(6) no
C14 C10 C11 C12 178.3(5) no
C14 C10 C11 C13 -58.0(6) no
N1 C10 C14 O2 -12.4(6) no
N1 C10 C14 O3 168.6(4) no
C11 C10 C14 O2 113.7(5) no
C11 C10 C14 O3 -65.3(5) no

loop_
_cod_related_entry_id
_cod_related_entry_database
_cod_related_entry_code
1 ChemSpider 30655144
